data_1511813
loop_
_publ_author_name
'Kumar, Shiv'
'Venkatramaiah, N.'
'Patil, Satish'

_publ_section_title
;
 Fluoranthene Based Derivatives for Detection of Trace Explosive
 Nitroaromatics
;
_journal_issue 14
_journal_name_full 'The Journal of Physical Chemistry C'
_journal_page_first 7236
_journal_paper_doi 10.1021/jp3121148
_journal_volume 117
_journal_year 2013
_chemical_compound_source 'see text'
_chemical_formula_moiety 'C52 H50 O2, C52 H48 O2'
_chemical_formula_sum 'C52 H50 O2'
_chemical_formula_weight 1411.82
_chemical_name_systematic ?
_space_group_IT_number 2
_symmetry_cell_setting triclinic
_symmetry_Int_Tables_number 2
_symmetry_space_group_name_Hall '-P 1'
_symmetry_space_group_name_H-M 'P -1'
_atom_sites_solution_hydrogens geom
_atom_sites_solution_primary direct
_atom_sites_solution_secondary difmap
_cell_angle_alpha 76.397(4)
_cell_angle_beta 78.217(5)
_cell_angle_gamma 74.138(4)
_cell_formula_units_Z 4
_cell_length_a 12.2800(6)
_cell_length_b 15.6586(6)
_cell_length_c 23.5675(14)
_cell_measurement_reflns_used 65348
_cell_measurement_temperature 120(1)
_cell_measurement_theta_max 25.0
_cell_measurement_theta_min 2.5
_cell_volume 4189.2(4)
_computing_cell_refinement 'CrysAlisPro CCD (Oxford Diffraction, 2009)'
_computing_data_collection 'CrysAlisPro CCD (Oxford Diffraction, 2009)'
_computing_data_reduction 'CrysAlisPro RED (Oxford Diffraction, 2009)'
_computing_molecular_graphics 'Ortep-3 (Farrugia, 1997) and CAMERON (Watkin et al., 1993)'
_computing_publication_material 'WinGX (Farrugia, 1999)'
_computing_structure_refinement 'SHELXL97 (Sheldrick, 2008)'
_computing_structure_solution 'SHELXS97  (Sheldrick, 2008)'
_diffrn_ambient_temperature 120(1)
_diffrn_measured_fraction_theta_full 0.999
_diffrn_measured_fraction_theta_max 0.999
_diffrn_measurement_device_type 'Oxford Xcalibur,Eos(Nova) CCD detector'
_diffrn_measurement_method 'f\w scans'
_diffrn_radiation_monochromator graphite
_diffrn_radiation_probe x-ray
_diffrn_radiation_source 'Enhance (Mo) X-ray Source'
_diffrn_radiation_type MoK\a
_diffrn_radiation_wavelength 0.71073
_diffrn_reflns_av_R_equivalents 0.0851
_diffrn_reflns_av_sigmaI/netI 0.0791
_diffrn_reflns_limit_h_max 14
_diffrn_reflns_limit_h_min -14
_diffrn_reflns_limit_k_max 18
_diffrn_reflns_limit_k_min -18
_diffrn_reflns_limit_l_max 28
_diffrn_reflns_limit_l_min -28
_diffrn_reflns_number 65348
_diffrn_reflns_reduction_process
;
;
_diffrn_reflns_theta_full 25.00
_diffrn_reflns_theta_max 25.00
_diffrn_reflns_theta_min 2.46
_exptl_absorpt_coefficient_mu 0.066
_exptl_absorpt_correction_T_max 0.9869
_exptl_absorpt_correction_T_min 0.9804
_exptl_absorpt_correction_type multi-scan
_exptl_absorpt_process_details 'CrysAlis RED (Oxford Diffraction,2009)'
_exptl_crystal_colour colorless
_exptl_crystal_density_diffrn 1.119
_exptl_crystal_density_method 'Not Measured'
_exptl_crystal_description block
_exptl_crystal_F_000 1508
_exptl_crystal_size_max 0.30
_exptl_crystal_size_mid 0.20
_exptl_crystal_size_min 0.20
_refine_diff_density_max 0.238
_refine_diff_density_min -0.100
_refine_diff_density_rms 0.012
_refine_ls_extinction_method none
_refine_ls_goodness_of_fit_ref 2.166
_refine_ls_hydrogen_treatment constr
_refine_ls_matrix_type full
_refine_ls_number_parameters 979
_refine_ls_number_reflns 14740
_refine_ls_number_restraints 0
_refine_ls_restrained_S_all 2.166
_refine_ls_R_factor_all 0.1906
_refine_ls_R_factor_gt 0.1482
_refine_ls_shift/su_max 2.538
_refine_ls_shift/su_mean 0.030
_refine_ls_structure_factor_coef Fsqd
_refine_ls_weighting_details 'calc w=1/[\s^2^(Fo^2^)+(0.1000P)^2^+0.0000P] where P=(Fo^2^+2Fc^2^)/3'
_refine_ls_weighting_scheme calc
_refine_ls_wR_factor_gt 0.3851
_refine_ls_wR_factor_ref 0.4029
_reflns_number_gt 9671
_reflns_number_total 14740
_reflns_threshold_expression >2sigma(I)
_cod_data_source_file jp3121148_si_002.cif
_cod_data_source_block m_3n_red
_cod_depositor_comments
;
The following automatic conversions were performed:

'_symmetry_cell_setting' value 'Triclinic' changed to 'triclinic'
according to /home/saulius/struct/CIF-dictionaries/cif_core.dic
dictionary named 'cif_core.dic' version 2.4.2 from 2011-04-26.

Automatic conversion script
Id: cif_fix_values 1891 2012-01-12 08:04:46Z andrius 
;
_cod_original_formula_sum ' C52 H48 O2'
_cod_database_code 1511813

loop_
_symmetry_equiv_pos_site_id
_symmetry_equiv_pos_as_xyz
1 x,y,z
2 -x,-y,-z

loop_
_atom_site_label
_atom_site_type_symbol
_atom_site_fract_x
_atom_site_fract_y
_atom_site_fract_z
_atom_site_U_iso_or_equiv
_atom_site_adp_type
_atom_site_occupancy
_atom_site_symmetry_multiplicity
_atom_site_calc_flag
_atom_site_refinement_flags
O001 O 0.3139(4) 0.8862(3) 0.08650(17) 0.0734(16) Uani 1 1 d .
O002 O 0.4291(3) 1.0129(3) 0.33532(17) 0.0669(15) Uani 1 1 d .
C003 C 0.0534(5) 1.0463(4) 0.1861(2) 0.0592(17) Uani 1 1 d .
O004 O 0.1982(4) 1.2883(3) 0.44001(18) 0.0719(15) Uani 1 1 d .
C005 C 0.1292(5) 1.0171(4) 0.3421(2) 0.0605(17) Uani 1 1 d .
H00 H 0.0762 0.9863 0.3659 0.073 Uiso 1 1 calc R
C006 C -0.1132(5) 1.1618(4) 0.3150(2) 0.0592(17) Uani 1 1 d .
C007 C -0.0402(5) 1.1040(4) 0.2230(2) 0.0594(17) Uani 1 1 d .
C008 C -0.0222(5) 1.1149(4) 0.2776(2) 0.0591(17) Uani 1 1 d .
C009 C -0.0835(5) 1.5840(3) 0.3079(2) 0.0580(17) Uani 1 1 d .
C010 C 0.2396(5) 0.9954(4) 0.3539(2) 0.0634(18) Uani 1 1 d .
H01 H 0.2596 0.9499 0.3860 0.076 Uiso 1 1 calc R
C011 C -0.2165(5) 1.2028(4) 0.2938(3) 0.0612(17) Uani 1 1 d .
C012 C 0.1031(5) 1.0800(4) 0.1298(3) 0.0633(18) Uani 1 1 d .
H01A H 0.0786 1.1410 0.1137 0.076 Uiso 1 1 calc R
C013 C -0.1465(5) 1.1445(4) 0.2022(3) 0.0626(18) Uani 1 1 d .
C014 C -0.1693(5) 1.1349(4) 0.1447(3) 0.0659(18) Uani 1 1 d .
C015 C -0.0485(5) 1.6308(4) 0.2525(2) 0.0608(17) Uani 1 1 d .
C016 C 0.3223(5) 1.0388(4) 0.3200(2) 0.0627(18) Uani 1 1 d .
C017 C -0.1023(5) 1.1642(4) 0.3762(3) 0.0605(17) Uani 1 1 d .
C018 C 0.2272(5) 0.9338(4) 0.1215(3) 0.0639(18) Uani 1 1 d .
C019 C -0.4075(5) 1.6945(4) 0.3144(3) 0.0711(19) Uani 1 1 d .
C020 C 0.0006(5) 1.5102(4) 0.3417(3) 0.0619(18) Uani 1 1 d .
C021 C 0.2896(5) 1.1082(4) 0.2716(3) 0.0685(18) Uani 1 1 d .
H02 H 0.3422 1.1397 0.2483 0.082 Uiso 1 1 calc R
C022 C -0.3230(5) 1.2606(4) 0.3200(2) 0.0612(17) Uani 1 1 d .
C023 C -0.2010(5) 1.6012(4) 0.3335(3) 0.0636(18) Uani 1 1 d .
C024 C -0.4691(5) 1.3559(4) 0.3791(3) 0.0667(18) Uani 1 1 d .
H02A H -0.4906 1.3837 0.4118 0.080 Uiso 1 1 calc R
C025 C 0.0773(5) 1.6164(4) 0.2282(3) 0.0650(18) Uani 1 1 d .
C026 C -0.5792(5) 1.3477(4) 0.2433(3) 0.0691(19) Uani 1 1 d .
H02B H -0.6535 1.3835 0.2463 0.083 Uiso 1 1 calc R
C027 C -0.0742(5) 1.2360(4) 0.3903(3) 0.0672(18) Uani 1 1 d .
H02C H -0.0577 1.2835 0.3605 0.081 Uiso 1 1 calc R
C028 C -0.2336(5) 1.1952(4) 0.2380(3) 0.0620(18) Uani 1 1 d .
C029 C -0.2437(5) 1.5577(4) 0.3946(2) 0.0612(17) Uani 1 1 d .
C030 C 0.0826(5) 1.4360(4) 0.4297(3) 0.0646(18) Uani 1 1 d .
H03D H 0.0910 1.4365 0.4680 0.078 Uiso 1 1 calc R
C031 C -0.1298(5) 1.6952(4) 0.2187(3) 0.0659(18) Uani 1 1 d .
C032 C 0.0915(5) 0.9551(4) 0.2088(2) 0.0629(18) Uani 1 1 d .
H03 H 0.0584 0.9310 0.2462 0.075 Uiso 1 1 calc R
C033 C -0.5451(5) 1.3722(4) 0.3401(3) 0.0696(19) Uani 1 1 d .
H03A H -0.6185 1.4079 0.3479 0.083 Uiso 1 1 calc R
O034 O 0.4256(4) 1.5611(3) 0.1657(2) 0.0886(17) Uani 1 1 d .
C035 C -0.4014(5) 1.2823(4) 0.2792(3) 0.0645(18) Uani 1 1 d .
C036 C -0.5130(5) 1.3355(4) 0.2884(3) 0.0646(18) Uani 1 1 d .
C037 C 0.1332(5) 1.3631(4) 0.3461(3) 0.0689(19) Uani 1 1 d .
H03E H 0.1746 1.3150 0.3279 0.083 Uiso 1 1 calc R
C038 C 0.1782(5) 0.8987(4) 0.1771(3) 0.0653(18) Uani 1 1 d .
H03B H 0.2027 0.8378 0.1933 0.078 Uiso 1 1 calc R
C039 C -0.1243(5) 1.0932(4) 0.4220(3) 0.0647(18) Uani 1 1 d .
H03C H -0.1424 1.0441 0.4134 0.078 Uiso 1 1 calc R
C040 C -0.3445(6) 1.7814(4) 0.2235(3) 0.074(2) Uani 1 1 d .
C041 C 0.0640(5) 1.4375(4) 0.3154(3) 0.0641(18) Uani 1 1 d .
H04C H 0.0597 1.4389 0.2763 0.077 Uiso 1 1 calc R
C042 C 0.0130(5) 1.5091(4) 0.3979(3) 0.0646(18) Uani 1 1 d .
H04D H -0.0260 1.5585 0.4154 0.077 Uiso 1 1 calc R
C043 C -0.2716(5) 1.6080(4) 0.4389(3) 0.0690(19) Uani 1 1 d .
H04E H -0.2629 1.6671 0.4299 0.083 Uiso 1 1 calc R
C044 C 0.1400(5) 1.3613(4) 0.4031(3) 0.0621(18) Uani 1 1 d .
C045 C 0.1802(5) 1.1287(4) 0.2594(3) 0.0645(18) Uani 1 1 d .
H04 H 0.1607 1.1730 0.2267 0.077 Uiso 1 1 calc R
C046 C 0.3123(5) 1.5814(4) 0.1883(3) 0.074(2) Uani 1 1 d .
C047 C 0.8054(5) 0.9092(4) 0.3416(3) 0.0704(19) Uani 1 1 d .
H04A H 0.8492 0.9512 0.3172 0.085 Uiso 1 1 calc R
H04B H 0.7906 0.9204 0.3815 0.085 Uiso 1 1 calc R
C048 C 0.0960(5) 1.0855(4) 0.2940(2) 0.0613(18) Uani 1 1 d .
C049 C -0.4395(5) 1.7667(4) 0.2672(3) 0.0688(19) Uani 1 1 d .
C050 C -0.2434(5) 1.7136(4) 0.2440(3) 0.0677(19) Uani 1 1 d .
C051 C -0.3575(5) 1.2968(4) 0.3705(3) 0.0633(18) Uani 1 1 d .
H05 H -0.3090 1.2831 0.3987 0.076 Uiso 1 1 calc R
C052 C -0.0380(6) 1.8111(4) 0.1472(3) 0.076(2) Uani 1 1 d .
H05E H -0.0166 1.8264 0.1785 0.091 Uiso 1 1 calc R
C053 C 0.1878(5) 1.0255(4) 0.0972(3) 0.0672(18) Uani 1 1 d .
H05A H 0.2186 1.0494 0.0592 0.081 Uiso 1 1 calc R
C054 C 0.6910(5) 0.9289(4) 0.3192(3) 0.0718(19) Uani 1 1 d .
H05B H 0.7044 0.9227 0.2782 0.086 Uiso 1 1 calc R
H05C H 0.6474 0.8858 0.3420 0.086 Uiso 1 1 calc R
C055 C -0.1197(5) 1.0950(4) 0.4791(3) 0.0704(19) Uani 1 1 d .
H05D H -0.1347 1.0472 0.5089 0.085 Uiso 1 1 calc R
C056 C -0.3121(5) 1.5720(4) 0.4959(3) 0.0701(19) Uani 1 1 d .
H05F H -0.3299 1.6064 0.5253 0.084 Uiso 1 1 calc R
C057 C 0.2365(6) 1.2036(4) 0.4188(3) 0.075(2) Uani 1 1 d .
H05G H 0.3052 1.2041 0.3899 0.090 Uiso 1 1 calc R
H05H H 0.1778 1.1952 0.4001 0.090 Uiso 1 1 calc R
C058 C 0.1498(5) 1.6336(4) 0.2588(3) 0.0678(19) Uani 1 1 d .
H05I H 0.1195 1.6560 0.2933 0.081 Uiso 1 1 calc R
C059 C -0.0955(6) 1.7417(4) 0.1587(3) 0.0708(19) Uani 1 1 d .
C060 C -0.0706(5) 1.2373(5) 0.4490(3) 0.073(2) Uani 1 1 d .
H06 H -0.0527 1.2860 0.4581 0.088 Uiso 1 1 calc R
C061 C -0.1958(5) 1.0584(4) 0.1381(3) 0.0723(19) Uani 1 1 d .
H06A H -0.1935 1.0093 0.1693 0.087 Uiso 1 1 calc R
C062 C -0.2801(5) 1.6646(4) 0.2997(3) 0.0685(19) Uani 1 1 d .
C063 C -0.1723(6) 1.2074(4) 0.0964(3) 0.075(2) Uani 1 1 d .
H06B H -0.1556 1.2604 0.0996 0.090 Uiso 1 1 calc R
C064 C 0.6232(5) 1.0247(4) 0.3249(3) 0.0698(19) Uani 1 1 d .
H06C H 0.6058 1.0280 0.3664 0.084 Uiso 1 1 calc R
H06D H 0.6720 1.0659 0.3058 0.084 Uiso 1 1 calc R
C065 C -0.2564(6) 1.4714(4) 0.4082(3) 0.0727(19) Uani 1 1 d .
H06G H -0.2367 1.4363 0.3792 0.087 Uiso 1 1 calc R
C066 C 0.4655(5) 1.1359(4) 0.4648(3) 0.0726(19) Uani 1 1 d .
H06H H 0.4575 1.1936 0.4377 0.087 Uiso 1 1 calc R
H06I H 0.4839 1.0889 0.4416 0.087 Uiso 1 1 calc R
C067 C -0.3514(5) 1.2430(4) 0.2284(3) 0.0638(18) Uani 1 1 d .
C068 C -0.4199(5) 1.2555(4) 0.1864(3) 0.0731(19) Uani 1 1 d .
H06E H -0.3916 1.2305 0.1527 0.088 Uiso 1 1 calc R
C069 C -0.5346(5) 1.3074(4) 0.1952(3) 0.076(2) Uani 1 1 d .
H06F H -0.5813 1.3142 0.1671 0.091 Uiso 1 1 calc R
C070 C -0.6062(6) 1.7173(5) 0.3539(3) 0.080(2) Uani 1 1 d .
H07C H -0.6637 1.6991 0.3827 0.096 Uiso 1 1 calc R
C071 C -0.4915(5) 1.6701(4) 0.3568(3) 0.0717(19) Uani 1 1 d .
H07D H -0.4737 1.6221 0.3878 0.086 Uiso 1 1 calc R
C072 C 0.2606(5) 1.1292(4) 0.4703(3) 0.0725(19) Uani 1 1 d .
H07E H 0.2837 1.0722 0.4566 0.087 Uiso 1 1 calc R
H07F H 0.1899 1.1290 0.4977 0.087 Uiso 1 1 calc R
C073 C -0.0930(5) 1.1672(4) 0.4931(3) 0.0716(19) Uani 1 1 d .
H07 H -0.0904 1.1681 0.5321 0.086 Uiso 1 1 calc R
C074 C 0.2679(5) 1.6186(4) 0.2398(3) 0.0710(19) Uani 1 1 d .
H07G H 0.3156 1.6326 0.2605 0.085 Uiso 1 1 calc R
C075 C -0.2994(6) 1.4353(4) 0.4662(3) 0.077(2) Uani 1 1 d .
H07H H -0.3097 1.3767 0.4752 0.092 Uiso 1 1 calc R
C076 C -0.5511(6) 1.8184(4) 0.2641(3) 0.079(2) Uani 1 1 d .
C077 C 0.5129(5) 1.0577(4) 0.2993(3) 0.0733(19) Uani 1 1 d .
H07A H 0.4855 1.1225 0.2971 0.088 Uiso 1 1 calc R
H07B H 0.5260 1.0458 0.2596 0.088 Uiso 1 1 calc R
C078 C 0.5648(6) 1.1231(4) 0.4982(3) 0.081(2) Uani 1 1 d .
H07I H 0.6350 1.1199 0.4702 0.097 Uiso 1 1 calc R
H07J H 0.5720 1.0659 0.5258 0.097 Uiso 1 1 calc R
C079 C 0.1242(6) 1.5820(5) 0.1764(3) 0.078(2) Uani 1 1 d .
H07K H 0.0761 1.5696 0.1553 0.094 Uiso 1 1 calc R
C080 C 0.8773(6) 0.8136(4) 0.3415(3) 0.078(2) Uani 1 1 d .
H08A H 0.9044 0.8060 0.3009 0.094 Uiso 1 1 calc R
H08B H 0.8292 0.7716 0.3595 0.094 Uiso 1 1 calc R
C081 C 0.4475(6) 0.7511(5) 0.0609(3) 0.086(2) Uani 1 1 d .
H08C H 0.4646 0.6857 0.0719 0.103 Uiso 1 1 calc R
H08D H 0.4190 0.7679 0.0234 0.103 Uiso 1 1 calc R
C082 C 0.2392(6) 1.5664(5) 0.1563(3) 0.085(2) Uani 1 1 d .
H08 H 0.2682 1.5456 0.1211 0.102 Uiso 1 1 calc R
C083 C 0.3532(6) 0.7908(4) 0.1076(3) 0.082(2) Uani 1 1 d .
H08E H 0.2901 0.7616 0.1148 0.098 Uiso 1 1 calc R
H08F H 0.3828 0.7806 0.1444 0.098 Uiso 1 1 calc R
C084 C -0.3262(5) 1.4851(4) 0.5092(3) 0.0719(19) Uani 1 1 d .
H08J H -0.3539 1.4605 0.5476 0.086 Uiso 1 1 calc R
C085 C -0.5661(7) 1.8936(5) 0.2172(3) 0.084(2) Uani 1 1 d .
H08K H -0.6382 1.9323 0.2146 0.101 Uiso 1 1 calc R
C086 C 0.3524(6) 1.1332(4) 0.5042(3) 0.076(2) Uani 1 1 d .
H08L H 0.3264 1.1866 0.5219 0.092 Uiso 1 1 calc R
H08M H 0.3630 1.0806 0.5358 0.092 Uiso 1 1 calc R
C087 C 0.9795(6) 0.7899(5) 0.3739(3) 0.082(2) Uani 1 1 d .
H08G H 1.0297 0.8291 0.3551 0.123 Uiso 1 1 calc R
H08H H 1.0200 0.7282 0.3731 0.123 Uiso 1 1 calc R
H08I H 0.9536 0.7972 0.4142 0.123 Uiso 1 1 calc R
C088 C 0.5051(6) 1.5610(5) 0.2010(3) 0.084(2) Uani 1 1 d .
H08N H 0.4856 1.5302 0.2412 0.101 Uiso 1 1 calc R
H08O H 0.5066 1.6223 0.2017 0.101 Uiso 1 1 calc R
C089 C -0.3619(6) 1.8535(4) 0.1767(3) 0.080(2) Uani 1 1 d .
H08P H -0.3019 1.8648 0.1471 0.096 Uiso 1 1 calc R
C090 C 0.5513(6) 1.1983(4) 0.5320(3) 0.080(2) Uani 1 1 d .
H09C H 0.5351 1.2559 0.5059 0.121 Uiso 1 1 calc R
H09D H 0.6209 1.1908 0.5471 0.121 Uiso 1 1 calc R
H09E H 0.4894 1.1955 0.5641 0.121 Uiso 1 1 calc R
C091 C -0.2279(6) 1.1222(5) 0.0390(3) 0.079(2) Uani 1 1 d .
H09 H -0.2477 1.1177 0.0040 0.095 Uiso 1 1 calc R
C092 C -0.1290(7) 1.7219(5) 0.1107(3) 0.089(2) Uani 1 1 d .
H09F H -0.1688 1.6770 0.1167 0.107 Uiso 1 1 calc R
C093 C -0.0118(6) 1.8581(5) 0.0899(3) 0.081(2) Uani 1 1 d .
H09G H 0.0281 1.9031 0.0830 0.097 Uiso 1 1 calc R
C094 C -0.2258(6) 1.0530(5) 0.0858(3) 0.083(2) Uani 1 1 d .
H09A H -0.2448 1.0009 0.0829 0.100 Uiso 1 1 calc R
C095 C -0.6356(6) 1.7907(5) 0.3088(4) 0.087(2) Uani 1 1 d .
H09H H -0.7119 1.8216 0.3083 0.104 Uiso 1 1 calc R
C096 C -0.2001(6) 1.2000(5) 0.0439(3) 0.082(2) Uani 1 1 d .
H09B H -0.2001 1.2476 0.0117 0.098 Uiso 1 1 calc R
C097 C -0.4741(7) 1.9098(5) 0.1753(3) 0.085(2) Uani 1 1 d .
H09I H -0.4860 1.9598 0.1448 0.102 Uiso 1 1 calc R
C098 C -0.1018(7) 1.7704(6) 0.0535(3) 0.097(2) Uani 1 1 d .
H09J H -0.1228 1.7566 0.0216 0.116 Uiso 1 1 calc R
C099 C -0.0455(7) 1.8372(6) 0.0441(3) 0.096(3) Uani 1 1 d .
H09K H -0.0298 1.8692 0.0060 0.116 Uiso 1 1 calc R
C100 C 0.6203(7) 1.5110(6) 0.1727(4) 0.107(3) Uani 1 1 d .
H10G H 0.6135 1.4533 0.1671 0.128 Uiso 1 1 calc R
H10H H 0.6414 1.5460 0.1341 0.128 Uiso 1 1 calc R
C101 C 0.7129(6) 1.4948(6) 0.2092(4) 0.106(3) Uani 1 1 d .
H10I H 0.6943 1.4587 0.2477 0.128 Uiso 1 1 calc R
H10J H 0.7223 1.5518 0.2145 0.128 Uiso 1 1 calc R
C102 C 0.8293(9) 1.4414(7) 0.1734(5) 0.130(3) Uani 1 1 d .
H10 H 0.8353 1.4322 0.1352 0.156 Uiso 1 1 calc R
C103 C 0.5550(7) 0.7812(9) 0.0531(5) 0.137(4) Uani 1 1 d .
H10A H 0.5429 0.8163 0.0837 0.164 Uiso 1 1 calc R
H10B H 0.6121 0.7264 0.0647 0.164 Uiso 1 1 calc R
C104 C 1.0233(8) 1.3606(6) 0.1705(5) 0.132(4) Uani 1 1 d .
H10K H 1.0633 1.4029 0.1444 0.198 Uiso 1 1 calc R
H10L H 1.0025 1.3255 0.1479 0.198 Uiso 1 1 calc R
H10M H 1.0719 1.3212 0.1978 0.198 Uiso 1 1 calc R
C105 C 0.9140(10) 1.4125(9) 0.2048(7) 0.175(5) Uani 1 1 d .
H10N H 0.9088 1.4222 0.2429 0.210 Uiso 1 1 calc R
C106 C 0.5525(13) 0.8847(11) -0.0397(7) 0.203(7) Uani 1 1 d .
H10C H 0.5849 0.9372 -0.0538 0.244 Uiso 1 1 calc R
H10D H 0.4696 0.9027 -0.0332 0.244 Uiso 1 1 calc R
C107 C 0.602(2) 0.821(3) 0.0118(10) 0.60(4) Uani 1 1 d .
H10E H 0.6629 0.7761 -0.0050 0.722 Uiso 1 1 calc R
H10F H 0.6395 0.8561 0.0274 0.722 Uiso 1 1 calc R
C111 C 0.6007(12) 0.8116(16) -0.0781(7) 0.273(13) Uani 1 1 d .
H11A H 0.5998 0.8393 -0.1190 0.410 Uiso 1 1 calc R
H11B H 0.5545 0.7681 -0.0673 0.410 Uiso 1 1 calc R
H11C H 0.6780 0.7818 -0.0719 0.410 Uiso 1 1 calc R

loop_
_atom_site_aniso_label
_atom_site_aniso_U_11
_atom_site_aniso_U_22
_atom_site_aniso_U_33
_atom_site_aniso_U_23
_atom_site_aniso_U_13
_atom_site_aniso_U_12
O001 0.074(3) 0.064(3) 0.073(3) -0.019(2) -0.002(2) -0.003(2)
O002 0.054(2) 0.074(3) 0.072(3) -0.0110(19) -0.0132(18) -0.0130(19)
C003 0.055(3) 0.059(3) 0.066(3) -0.017(3) -0.013(3) -0.010(3)
O004 0.070(3) 0.059(3) 0.083(3) -0.016(2) -0.016(2) -0.005(2)
C005 0.055(3) 0.061(3) 0.066(3) -0.017(3) -0.007(3) -0.011(3)
C006 0.057(3) 0.053(3) 0.070(4) -0.015(3) -0.012(3) -0.014(3)
C007 0.059(3) 0.056(3) 0.062(3) -0.008(2) -0.012(3) -0.013(3)
C008 0.054(3) 0.052(3) 0.069(3) -0.010(2) -0.008(2) -0.012(2)
C009 0.056(3) 0.051(3) 0.071(4) -0.018(3) -0.009(3) -0.015(2)
C010 0.066(4) 0.061(3) 0.063(3) -0.013(3) -0.013(3) -0.011(3)
C011 0.052(3) 0.055(3) 0.077(4) -0.014(3) -0.010(3) -0.012(3)
C012 0.062(3) 0.055(3) 0.072(4) -0.013(3) -0.011(3) -0.010(3)
C013 0.055(3) 0.060(3) 0.073(4) -0.014(3) -0.011(3) -0.011(3)
C014 0.054(3) 0.068(4) 0.076(4) -0.026(3) -0.012(3) -0.003(3)
C015 0.063(4) 0.052(3) 0.069(4) -0.014(3) -0.012(3) -0.014(3)
C016 0.053(3) 0.067(4) 0.064(3) -0.015(3) -0.011(3) -0.005(3)
C017 0.049(3) 0.059(3) 0.076(4) -0.019(3) -0.009(3) -0.011(3)
C018 0.061(3) 0.063(3) 0.068(4) -0.018(3) -0.012(3) -0.010(3)
C019 0.066(4) 0.067(4) 0.087(4) -0.028(3) -0.022(3) -0.007(3)
C020 0.057(3) 0.056(3) 0.072(4) -0.016(3) -0.003(3) -0.015(3)
C021 0.060(4) 0.068(4) 0.078(4) -0.016(3) -0.007(3) -0.017(3)
C022 0.054(3) 0.058(3) 0.072(4) -0.015(3) -0.007(3) -0.013(3)
C023 0.057(3) 0.055(3) 0.077(4) -0.018(3) -0.005(3) -0.011(3)
C024 0.062(4) 0.061(3) 0.076(4) -0.015(3) -0.002(3) -0.016(3)
C025 0.066(4) 0.056(3) 0.073(4) -0.014(3) -0.005(3) -0.017(3)
C026 0.054(3) 0.069(4) 0.078(4) -0.008(3) -0.012(3) -0.007(3)
C027 0.065(4) 0.063(3) 0.077(4) -0.020(3) -0.011(3) -0.016(3)
C028 0.055(3) 0.058(3) 0.074(4) -0.019(3) -0.006(3) -0.012(3)
C029 0.055(3) 0.059(3) 0.068(4) -0.013(3) -0.012(3) -0.007(3)
C030 0.057(3) 0.063(4) 0.073(4) -0.016(3) -0.008(3) -0.013(3)
C031 0.073(4) 0.060(3) 0.070(4) -0.016(3) -0.018(3) -0.016(3)
C032 0.056(3) 0.067(4) 0.065(3) -0.015(3) -0.007(3) -0.013(3)
C033 0.053(3) 0.061(3) 0.088(4) -0.015(3) -0.002(3) -0.008(3)
O034 0.071(3) 0.098(4) 0.096(3) -0.026(3) 0.004(2) -0.024(3)
C035 0.058(3) 0.057(3) 0.075(4) -0.012(3) -0.004(3) -0.011(3)
C036 0.053(3) 0.060(3) 0.074(4) -0.006(3) -0.007(3) -0.009(3)
C037 0.067(4) 0.053(3) 0.082(4) -0.016(3) -0.003(3) -0.010(3)
C038 0.062(4) 0.062(3) 0.071(4) -0.019(3) -0.011(3) -0.006(3)
C039 0.063(4) 0.063(3) 0.074(4) -0.022(3) -0.009(3) -0.016(3)
C040 0.086(5) 0.066(4) 0.075(4) -0.018(3) -0.025(3) -0.014(3)
C041 0.061(3) 0.065(4) 0.066(3) -0.015(3) -0.005(3) -0.015(3)
C042 0.056(3) 0.059(3) 0.077(4) -0.021(3) -0.004(3) -0.008(3)
C043 0.063(4) 0.059(3) 0.082(4) -0.018(3) -0.004(3) -0.010(3)
C044 0.057(3) 0.053(3) 0.072(4) -0.008(3) -0.007(3) -0.010(3)
C045 0.059(3) 0.061(3) 0.072(4) -0.007(3) -0.011(3) -0.015(3)
C046 0.063(4) 0.076(4) 0.076(4) -0.021(3) 0.011(3) -0.019(3)
C047 0.067(4) 0.067(4) 0.082(4) -0.020(3) -0.013(3) -0.015(3)
C048 0.056(3) 0.057(3) 0.071(4) -0.020(3) -0.010(3) -0.007(3)
C049 0.064(4) 0.067(4) 0.081(4) -0.026(3) -0.017(3) -0.012(3)
C050 0.065(4) 0.063(4) 0.081(4) -0.020(3) -0.016(3) -0.015(3)
C051 0.059(3) 0.061(3) 0.067(3) -0.012(3) -0.007(3) -0.012(3)
C052 0.072(4) 0.080(4) 0.076(4) -0.012(3) -0.016(3) -0.018(3)
C053 0.065(4) 0.064(4) 0.067(4) -0.009(3) -0.010(3) -0.010(3)
C054 0.070(4) 0.076(4) 0.075(4) -0.016(3) -0.016(3) -0.021(3)
C055 0.064(4) 0.074(4) 0.069(4) -0.012(3) -0.011(3) -0.010(3)
C056 0.056(3) 0.080(4) 0.074(4) -0.026(3) -0.002(3) -0.013(3)
C057 0.071(4) 0.060(4) 0.093(4) -0.026(3) -0.021(3) 0.000(3)
C058 0.072(4) 0.062(4) 0.068(4) -0.018(3) -0.005(3) -0.011(3)
C059 0.074(4) 0.072(4) 0.066(4) -0.012(3) -0.013(3) -0.018(3)
C060 0.067(4) 0.081(4) 0.081(4) -0.027(3) -0.012(3) -0.023(3)
C061 0.067(4) 0.075(4) 0.075(4) -0.017(3) -0.012(3) -0.014(3)
C062 0.063(4) 0.063(4) 0.081(4) -0.016(3) -0.018(3) -0.012(3)
C063 0.074(4) 0.068(4) 0.079(4) -0.015(3) -0.012(3) -0.008(3)
C064 0.058(3) 0.074(4) 0.082(4) -0.015(3) -0.012(3) -0.020(3)
C065 0.074(4) 0.065(4) 0.081(4) -0.022(3) -0.009(3) -0.016(3)
C066 0.069(4) 0.070(4) 0.080(4) -0.027(3) 0.001(3) -0.018(3)
C067 0.057(3) 0.061(3) 0.073(4) -0.018(3) -0.009(3) -0.008(3)
C068 0.069(4) 0.071(4) 0.076(4) -0.016(3) -0.014(3) -0.008(3)
C069 0.058(4) 0.078(4) 0.086(4) -0.008(3) -0.017(3) -0.011(3)
C070 0.064(4) 0.091(5) 0.091(5) -0.033(4) -0.008(3) -0.018(3)
C071 0.059(4) 0.077(4) 0.077(4) -0.020(3) -0.008(3) -0.010(3)
C072 0.064(4) 0.062(4) 0.086(4) -0.017(3) -0.012(3) -0.003(3)
C073 0.060(4) 0.086(4) 0.073(4) -0.020(3) -0.013(3) -0.020(3)
C074 0.064(4) 0.060(3) 0.089(4) -0.010(3) -0.016(3) -0.015(3)
C075 0.080(4) 0.063(4) 0.085(4) -0.015(3) -0.002(3) -0.020(3)
C076 0.076(4) 0.070(4) 0.096(5) -0.029(4) -0.026(4) -0.007(3)
C077 0.058(4) 0.076(4) 0.086(4) -0.011(3) -0.011(3) -0.019(3)
C078 0.064(4) 0.067(4) 0.106(5) -0.014(3) -0.013(3) -0.009(3)
C079 0.082(5) 0.083(4) 0.072(4) -0.015(3) -0.002(3) -0.030(4)
C080 0.075(4) 0.076(4) 0.092(4) -0.028(3) -0.017(3) -0.019(3)
C081 0.078(5) 0.072(4) 0.104(5) -0.030(4) -0.011(4) -0.003(3)
C082 0.084(5) 0.089(5) 0.085(4) -0.028(4) 0.004(4) -0.029(4)
C083 0.087(5) 0.065(4) 0.083(4) -0.019(3) -0.009(3) 0.000(3)
C084 0.063(4) 0.077(4) 0.071(4) -0.013(3) 0.001(3) -0.019(3)
C085 0.080(5) 0.076(4) 0.106(5) -0.031(4) -0.035(4) -0.007(4)
C086 0.074(4) 0.063(4) 0.094(4) -0.021(3) -0.013(3) -0.014(3)
C087 0.082(5) 0.077(4) 0.085(4) -0.022(3) -0.021(3) -0.004(3)
C088 0.071(4) 0.083(4) 0.092(5) -0.019(4) 0.000(4) -0.015(4)
C089 0.086(5) 0.075(4) 0.083(4) -0.018(3) -0.027(4) -0.012(4)
C090 0.077(4) 0.072(4) 0.094(5) -0.024(3) -0.019(3) -0.009(3)
C091 0.078(4) 0.093(5) 0.068(4) -0.024(4) -0.015(3) -0.012(4)
C092 0.088(5) 0.097(5) 0.088(5) -0.018(4) -0.028(4) -0.020(4)
C093 0.067(4) 0.093(5) 0.083(5) 0.003(4) -0.016(3) -0.031(4)
C094 0.085(5) 0.090(5) 0.086(5) -0.025(4) -0.023(4) -0.025(4)
C095 0.063(4) 0.090(5) 0.120(6) -0.043(5) -0.029(4) -0.007(4)
C096 0.080(5) 0.089(5) 0.070(4) -0.016(3) -0.016(3) -0.005(4)
C097 0.100(6) 0.074(4) 0.086(5) -0.012(3) -0.041(4) -0.011(4)
C098 0.097(6) 0.116(6) 0.083(5) -0.024(5) -0.016(4) -0.028(5)
C099 0.085(5) 0.111(6) 0.079(5) 0.005(4) -0.011(4) -0.022(5)
C100 0.089(6) 0.106(6) 0.129(7) -0.039(5) 0.019(5) -0.042(5)
C101 0.067(5) 0.099(6) 0.150(7) -0.025(5) -0.014(5) -0.014(4)
C102 0.117(8) 0.127(8) 0.146(8) -0.026(6) -0.038(6) -0.016(6)
C103 0.066(5) 0.233(12) 0.134(8) -0.113(8) 0.014(5) -0.030(6)
C104 0.089(6) 0.091(6) 0.182(9) -0.026(6) 0.005(6) 0.015(5)
C105 0.099(8) 0.160(11) 0.248(15) -0.052(10) -0.035(9) 0.018(8)
C106 0.165(13) 0.189(14) 0.238(16) 0.037(13) -0.067(12) -0.053(11)
C107 0.35(3) 1.16(9) 0.29(2) 0.47(4) -0.26(2) -0.55(5)
C111 0.144(11) 0.55(4) 0.227(15) -0.29(2) 0.055(10) -0.124(16)

loop_
_atom_type_symbol
_atom_type_description
_atom_type_scat_dispersion_real
_atom_type_scat_dispersion_imag
_atom_type_scat_source
C C 0.0033 0.0016 ' International Tables Vol C Tables 4.2.6.8 and 6.1.1.4'
H H 0.0000 0.0000 ' International Tables Vol C Tables 4.2.6.8 and 6.1.1.4'
O O 0.0106 0.0060 ' International Tables Vol C Tables 4.2.6.8 and 6.1.1.4'

loop_
_geom_angle_atom_site_label_1
_geom_angle_atom_site_label_2
_geom_angle_atom_site_label_3
_geom_angle
C018 O001 C083 117.7(4)
C016 O002 C077 117.1(4)
C032 C003 C012 117.8(5)
C032 C003 C007 119.1(5)
C012 C003 C007 123.1(5)
C044 O004 C057 116.2(4)
C010 C005 C048 120.2(6)
C011 C006 C008 118.0(5)
C011 C006 C017 120.0(5)
C008 C006 C017 122.0(5)
C008 C007 C013 121.1(5)
C008 C007 C003 120.1(5)
C013 C007 C003 118.8(5)
C007 C008 C006 120.4(5)
C007 C008 C048 120.1(5)
C006 C008 C048 119.3(5)
C015 C009 C023 120.8(5)
C015 C009 C020 121.2(5)
C023 C009 C020 117.9(5)
C005 C010 C016 122.5(5)
C006 C011 C028 121.8(5)
C006 C011 C022 130.8(5)
C028 C011 C022 107.4(5)
C053 C012 C003 121.8(5)
C028 C013 C007 117.9(5)
C028 C013 C014 119.2(5)
C007 C013 C014 122.9(5)
C061 C014 C063 118.0(6)
C061 C014 C013 121.7(6)
C063 C014 C013 120.2(6)
C009 C015 C031 120.9(5)
C009 C015 C025 119.8(5)
C031 C015 C025 119.2(5)
O002 C016 C010 118.2(5)
O002 C016 C021 124.0(6)
C010 C016 C021 117.7(5)
C027 C017 C039 118.2(5)
C027 C017 C006 122.5(5)
C039 C017 C006 119.3(5)
O001 C018 C038 125.2(5)
O001 C018 C053 115.2(5)
C038 C018 C053 119.6(5)
C071 C019 C049 117.9(6)
C071 C019 C062 137.8(6)
C049 C019 C062 104.3(6)
C042 C020 C041 118.2(5)
C042 C020 C009 123.0(5)
C041 C020 C009 118.7(5)
C045 C021 C016 119.6(6)
C051 C022 C035 118.0(5)
C051 C022 C011 135.6(5)
C035 C022 C011 106.4(5)
C062 C023 C009 117.7(5)
C062 C023 C029 118.7(5)
C009 C023 C029 123.6(5)
C033 C024 C051 121.4(6)
C058 C025 C079 118.2(6)
C058 C025 C015 119.3(5)
C079 C025 C015 122.4(6)
C069 C026 C036 120.5(5)
C017 C027 C060 120.4(6)
C013 C028 C011 120.7(5)
C013 C028 C067 129.8(5)
C011 C028 C067 109.5(5)
C065 C029 C043 119.0(6)
C065 C029 C023 122.7(5)
C043 C029 C023 118.3(5)
C042 C030 C044 118.8(5)
C050 C031 C015 118.3(5)
C050 C031 C059 119.8(5)
C015 C031 C059 121.9(6)
C003 C032 C038 121.7(5)
C024 C033 C036 120.8(5)
C046 O034 C088 118.0(5)
C036 C035 C022 123.8(5)
C036 C035 C067 125.1(6)
C022 C035 C067 111.1(5)
C035 C036 C033 116.8(5)
C035 C036 C026 115.5(5)
C033 C036 C026 127.8(5)
C044 C037 C041 119.2(5)
C018 C038 C032 119.6(5)
C055 C039 C017 120.8(6)
C089 C040 C049 118.7(6)
C089 C040 C050 135.0(7)
C049 C040 C050 106.2(5)
C037 C041 C020 121.7(5)
C020 C042 C030 121.5(5)
C056 C043 C029 121.1(6)
C037 C044 O004 124.9(5)
C037 C044 C030 120.5(5)
O004 C044 C030 114.6(5)
C021 C045 C048 122.8(6)
O034 C046 C082 115.7(6)
O034 C046 C074 124.2(6)
C082 C046 C074 120.1(6)
C080 C047 C054 114.5(5)
C045 C048 C005 117.1(5)
C045 C048 C008 118.4(5)
C005 C048 C008 124.5(5)
C076 C049 C019 124.1(6)
C076 C049 C040 123.5(6)
C019 C049 C040 112.3(6)
C031 C050 C062 120.9(5)
C031 C050 C040 131.4(6)
C062 C050 C040 107.6(5)
C022 C051 C024 119.1(5)
C093 C052 C059 121.6(6)
C012 C053 C018 119.6(5)
C064 C054 C047 109.8(5)
C039 C055 C073 120.9(6)
C084 C056 C043 119.6(6)
O004 C057 C072 107.9(5)
C025 C058 C074 122.2(6)
C052 C059 C092 117.8(6)
C052 C059 C031 122.4(6)
C092 C059 C031 119.6(6)
C073 C060 C027 120.4(6)
C014 C061 C094 121.2(6)
C023 C062 C050 121.1(6)
C023 C062 C019 129.5(6)
C050 C062 C019 109.4(5)
C096 C063 C014 120.0(6)
C077 C064 C054 116.3(5)
C029 C065 C075 119.8(6)
C086 C066 C078 114.1(6)
C068 C067 C035 117.1(5)
C068 C067 C028 137.3(5)
C035 C067 C028 105.5(5)
C067 C068 C069 119.1(6)
C026 C069 C068 122.6(6)
C095 C070 C071 121.5(7)
C019 C071 C070 119.9(6)
C057 C072 C086 116.1(6)
C060 C073 C055 119.3(6)
C058 C074 C046 117.8(6)
C084 C075 C065 120.7(6)
C049 C076 C095 116.0(6)
C049 C076 C085 116.7(7)
C095 C076 C085 127.3(7)
O002 C077 C064 109.8(5)
C066 C078 C090 113.9(5)
C082 C079 C025 121.4(7)
C047 C080 C087 113.8(5)
C103 C081 C083 114.1(6)
C079 C082 C046 120.0(6)
O001 C083 C081 108.8(5)
C075 C084 C056 119.8(6)
C097 C085 C076 120.1(7)
C066 C086 C072 112.2(6)
O034 C088 C100 105.5(6)
C040 C089 C097 118.0(7)
C094 C091 C096 119.2(6)
C059 C092 C098 119.4(7)
C099 C093 C052 119.2(7)
C091 C094 C061 121.2(7)
C070 C095 C076 120.4(6)
C091 C096 C063 120.5(7)
C085 C097 C089 122.8(7)
C099 C098 C092 121.1(7)
C098 C099 C093 120.9(7)
C101 C100 C088 112.4(7)
C100 C101 C102 106.4(8)
C105 C102 C101 112.1(10)
C107 C103 C081 130.4(12)
C102 C105 C104 111.4(13)
C107 C106 C111 91(2)
C103 C107 C106 128.3(18)

loop_
_geom_bond_atom_site_label_1
_geom_bond_atom_site_label_2
_geom_bond_distance
O001 C018 1.366(7)
O001 C083 1.438(7)
O002 C016 1.361(6)
O002 C077 1.425(7)
C003 C032 1.386(8)
C003 C012 1.388(8)
C003 C007 1.512(7)
O004 C044 1.384(7)
O004 C057 1.450(7)
C005 C010 1.375(8)
C005 C048 1.405(8)
C006 C011 1.391(7)
C006 C008 1.421(7)
C006 C017 1.485(8)
C007 C008 1.405(8)
C007 C013 1.418(8)
C008 C048 1.500(8)
C009 C015 1.384(8)
C009 C023 1.424(8)
C009 C020 1.513(8)
C010 C016 1.386(8)
C011 C028 1.408(8)
C011 C022 1.483(8)
C012 C053 1.378(8)
C013 C028 1.404(8)
C013 C014 1.486(8)
C014 C061 1.374(9)
C014 C063 1.405(9)
C015 C031 1.431(8)
C015 C025 1.508(8)
C016 C021 1.417(8)
C017 C027 1.388(8)
C017 C039 1.398(8)
C018 C038 1.378(8)
C018 C053 1.404(8)
C019 C071 1.351(9)
C019 C049 1.419(9)
C019 C062 1.497(8)
C020 C042 1.360(8)
C020 C041 1.391(7)
C021 C045 1.367(8)
C022 C051 1.378(8)
C022 C035 1.418(8)
C023 C062 1.408(8)
C023 C029 1.497(8)
C024 C033 1.375(8)
C024 C051 1.435(8)
C025 C058 1.367(9)
C025 C079 1.400(8)
C026 C069 1.372(9)
C026 C036 1.413(8)
C027 C060 1.398(8)
C028 C067 1.472(8)
C029 C065 1.358(8)
C029 C043 1.385(8)
C030 C042 1.387(8)
C030 C044 1.404(8)
C031 C050 1.380(9)
C031 C059 1.465(8)
C032 C038 1.395(8)
C033 C036 1.407(8)
O034 C046 1.362(7)
O034 C088 1.405(9)
C035 C036 1.399(8)
C035 C067 1.425(8)
C037 C044 1.355(8)
C037 C041 1.384(8)
C039 C055 1.365(8)
C040 C089 1.384(9)
C040 C049 1.421(9)
C040 C050 1.478(9)
C043 C056 1.377(8)
C045 C048 1.403(8)
C046 C082 1.380(10)
C046 C074 1.413(9)
C047 C080 1.516(8)
C047 C054 1.529(8)
C049 C076 1.395(9)
C050 C062 1.410(9)
C052 C093 1.398(9)
C052 C059 1.400(9)
C054 C064 1.525(8)
C055 C073 1.385(9)
C056 C084 1.373(9)
C057 C072 1.488(9)
C058 C074 1.399(9)
C059 C092 1.402(9)
C060 C073 1.368(9)
C061 C094 1.382(9)
C063 C096 1.388(9)
C064 C077 1.507(8)
C065 C075 1.404(9)
C066 C086 1.509(9)
C066 C078 1.526(9)
C067 C068 1.372(8)
C068 C069 1.421(8)
C070 C095 1.391(10)
C070 C071 1.408(9)
C072 C086 1.530(9)
C075 C084 1.356(8)
C076 C095 1.400(10)
C076 C085 1.411(10)
C078 C090 1.526(9)
C079 C082 1.368(10)
C080 C087 1.518(9)
C081 C103 1.483(12)
C081 C083 1.531(9)
C085 C097 1.378(10)
C088 C100 1.522(10)
C089 C097 1.421(10)
C091 C094 1.351(9)
C091 C096 1.386(10)
C092 C098 1.407(10)
C093 C099 1.365(10)
C098 C099 1.358(11)
C100 C101 1.495(12)
C101 C102 1.625(13)
C102 C105 1.318(15)
C103 C107 1.165(16)
C104 C105 1.544(14)
C106 C107 1.494(19)
C106 C111 1.54(2)

loop_
_geom_torsion_atom_site_label_1
_geom_torsion_atom_site_label_2
_geom_torsion_atom_site_label_3
_geom_torsion_atom_site_label_4
_geom_torsion
C032 C003 C007 C008 61.8(7)
C012 C003 C007 C008 -118.8(6)
C032 C003 C007 C013 -116.5(6)
C012 C003 C007 C013 62.9(8)
C013 C007 C008 C006 4.3(8)
C003 C007 C008 C006 -174.0(5)
C013 C007 C008 C048 -169.4(5)
C003 C007 C008 C048 12.3(8)
C011 C006 C008 C007 -5.5(8)
C017 C006 C008 C007 171.7(5)
C011 C006 C008 C048 168.3(5)
C017 C006 C008 C048 -14.6(8)
C048 C005 C010 C016 -0.1(8)
C008 C006 C011 C028 3.0(8)
C017 C006 C011 C028 -174.2(5)
C008 C006 C011 C022 -175.5(6)
C017 C006 C011 C022 7.3(9)
C032 C003 C012 C053 -0.2(8)
C007 C003 C012 C053 -179.5(6)
C008 C007 C013 C028 -0.5(8)
C003 C007 C013 C028 177.8(5)
C008 C007 C013 C014 179.9(5)
C003 C007 C013 C014 -1.8(8)
C028 C013 C014 C061 -100.1(7)
C007 C013 C014 C061 79.5(8)
C028 C013 C014 C063 75.3(8)
C007 C013 C014 C063 -105.1(7)
C023 C009 C015 C031 -2.2(8)
C020 C009 C015 C031 174.8(5)
C023 C009 C015 C025 175.5(5)
C020 C009 C015 C025 -7.5(8)
C077 O002 C016 C010 179.2(5)
C077 O002 C016 C021 -1.4(8)
C005 C010 C016 O002 179.7(5)
C005 C010 C016 C021 0.4(8)
C011 C006 C017 C027 -85.8(7)
C008 C006 C017 C027 97.1(7)
C011 C006 C017 C039 92.2(6)
C008 C006 C017 C039 -84.9(7)
C083 O001 C018 C038 3.8(9)
C083 O001 C018 C053 -176.4(6)
C015 C009 C020 C042 126.7(6)
C023 C009 C020 C042 -56.2(8)
C015 C009 C020 C041 -56.8(7)
C023 C009 C020 C041 120.3(6)
O002 C016 C021 C045 179.3(5)
C010 C016 C021 C045 -1.3(8)
C006 C011 C022 C051 3.2(11)
C028 C011 C022 C051 -175.5(6)
C006 C011 C022 C035 -179.2(6)
C028 C011 C022 C035 2.2(6)
C015 C009 C023 C062 2.3(8)
C020 C009 C023 C062 -174.8(5)
C015 C009 C023 C029 -175.9(5)
C020 C009 C023 C029 7.1(8)
C009 C015 C025 C058 -58.7(7)
C031 C015 C025 C058 119.0(6)
C009 C015 C025 C079 118.4(6)
C031 C015 C025 C079 -63.8(8)
C039 C017 C027 C060 -1.2(8)
C006 C017 C027 C060 176.8(5)
C007 C013 C028 C011 -2.1(8)
C014 C013 C028 C011 177.5(5)
C007 C013 C028 C067 -179.0(6)
C014 C013 C028 C067 0.6(9)
C006 C011 C028 C013 0.8(9)
C022 C011 C028 C013 179.6(5)
C006 C011 C028 C067 178.3(5)
C022 C011 C028 C067 -2.9(6)
C062 C023 C029 C065 104.0(7)
C009 C023 C029 C065 -77.8(8)
C062 C023 C029 C043 -75.7(7)
C009 C023 C029 C043 102.5(6)
C009 C015 C031 C050 3.6(8)
C025 C015 C031 C050 -174.0(5)
C009 C015 C031 C059 -176.5(5)
C025 C015 C031 C059 5.8(8)
C012 C003 C032 C038 1.1(8)
C007 C003 C032 C038 -179.5(5)
C051 C024 C033 C036 -3.8(9)
C051 C022 C035 C036 -2.5(9)
C011 C022 C035 C036 179.3(5)
C051 C022 C035 C067 177.5(5)
C011 C022 C035 C067 -0.6(7)
C022 C035 C036 C033 3.2(9)
C067 C035 C036 C033 -176.9(6)
C022 C035 C036 C026 -178.4(6)
C067 C035 C036 C026 1.5(9)
C024 C033 C036 C035 0.1(9)
C024 C033 C036 C026 -178.1(6)
C069 C026 C036 C035 1.4(9)
C069 C026 C036 C033 179.6(6)
O001 C018 C038 C032 178.7(6)
C053 C018 C038 C032 -1.2(9)
C003 C032 C038 C018 -0.4(9)
C027 C017 C039 C055 0.8(8)
C006 C017 C039 C055 -177.3(5)
C044 C037 C041 C020 -0.4(9)
C042 C020 C041 C037 3.6(9)
C009 C020 C041 C037 -173.0(6)
C041 C020 C042 C030 -3.0(9)
C009 C020 C042 C030 173.5(6)
C044 C030 C042 C020 -0.8(9)
C065 C029 C043 C056 -0.2(9)
C023 C029 C043 C056 179.6(5)
C041 C037 C044 O004 174.3(6)
C041 C037 C044 C030 -3.5(9)
C057 O004 C044 C037 -11.3(9)
C057 O004 C044 C030 166.6(5)
C042 C030 C044 C037 4.1(9)
C042 C030 C044 O004 -173.9(5)
C016 C021 C045 C048 2.1(9)
C088 O034 C046 C082 -169.8(6)
C088 O034 C046 C074 12.3(9)
C021 C045 C048 C005 -1.7(8)
C021 C045 C048 C008 178.4(5)
C010 C005 C048 C045 0.7(8)
C010 C005 C048 C008 -179.4(5)
C007 C008 C048 C045 63.0(7)
C006 C008 C048 C045 -110.8(6)
C007 C008 C048 C005 -116.9(6)
C006 C008 C048 C005 69.3(7)
C071 C019 C049 C076 5.0(9)
C062 C019 C049 C076 -176.6(6)
C071 C019 C049 C040 -175.7(5)
C062 C019 C049 C040 2.7(7)
C089 C040 C049 C076 3.4(9)
C050 C040 C049 C076 179.3(6)
C089 C040 C049 C019 -175.9(5)
C050 C040 C049 C019 -0.1(7)
C015 C031 C050 C062 -5.3(8)
C059 C031 C050 C062 174.8(5)
C015 C031 C050 C040 173.4(6)
C059 C031 C050 C040 -6.4(10)
C089 C040 C050 C031 -6.9(12)
C049 C040 C050 C031 178.3(6)
C089 C040 C050 C062 172.0(7)
C049 C040 C050 C062 -2.8(7)
C035 C022 C051 C024 -1.3(8)
C011 C022 C051 C024 176.2(6)
C033 C024 C051 C022 4.5(9)
C003 C012 C053 C018 -1.4(9)
O001 C018 C053 C012 -177.8(5)
C038 C018 C053 C012 2.1(9)
C080 C047 C054 C064 176.5(6)
C017 C039 C055 C073 -0.1(9)
C029 C043 C056 C084 -0.6(9)
C044 O004 C057 C072 -161.4(5)
C079 C025 C058 C074 0.4(9)
C015 C025 C058 C074 177.7(5)
C093 C052 C059 C092 -1.5(10)
C093 C052 C059 C031 -176.3(6)
C050 C031 C059 C052 105.6(7)
C015 C031 C059 C052 -74.2(8)
C050 C031 C059 C092 -69.0(8)
C015 C031 C059 C092 111.1(7)
C017 C027 C060 C073 0.9(9)
C063 C014 C061 C094 -0.7(9)
C013 C014 C061 C094 174.8(6)
C009 C023 C062 C050 -4.0(8)
C029 C023 C062 C050 174.3(5)
C009 C023 C062 C019 178.6(6)
C029 C023 C062 C019 -3.2(9)
C031 C050 C062 C023 5.7(9)
C040 C050 C062 C023 -173.3(5)
C031 C050 C062 C019 -176.4(5)
C040 C050 C062 C019 4.5(7)
C071 C019 C062 C023 -9.0(12)
C049 C019 C062 C023 173.2(6)
C071 C019 C062 C050 173.4(7)
C049 C019 C062 C050 -4.5(6)
C061 C014 C063 C096 -0.7(9)
C013 C014 C063 C096 -176.3(6)
C047 C054 C064 C077 174.4(5)
C043 C029 C065 C075 1.2(9)
C023 C029 C065 C075 -178.5(6)
C036 C035 C067 C068 -2.7(9)
C022 C035 C067 C068 177.3(6)
C036 C035 C067 C028 179.0(6)
C022 C035 C067 C028 -1.0(7)
C013 C028 C067 C068 1.9(12)
C011 C028 C067 C068 -175.3(7)
C013 C028 C067 C035 179.7(6)
C011 C028 C067 C035 2.5(6)
C035 C067 C068 C069 1.0(9)
C028 C067 C068 C069 178.6(7)
C036 C026 C069 C068 -3.1(10)
C067 C068 C069 C026 1.8(10)
C049 C019 C071 C070 -1.5(9)
C062 C019 C071 C070 -179.1(7)
C095 C070 C071 C019 -1.5(10)
O004 C057 C072 C086 -60.0(7)
C027 C060 C073 C055 -0.1(9)
C039 C055 C073 C060 -0.3(9)
C025 C058 C074 C046 -2.2(9)
O034 C046 C074 C058 -178.2(6)
C082 C046 C074 C058 4.0(9)
C029 C065 C075 C084 -1.4(10)
C019 C049 C076 C095 -5.1(9)
C040 C049 C076 C095 175.7(6)
C019 C049 C076 C085 173.6(6)
C040 C049 C076 C085 -5.7(9)
C016 O002 C077 C064 176.5(5)
C054 C064 C077 O002 72.0(7)
C086 C066 C078 C090 -63.9(8)
C058 C025 C079 C082 -0.4(9)
C015 C025 C079 C082 -177.5(6)
C054 C047 C080 C087 -169.4(6)
C025 C079 C082 C046 2.3(11)
O034 C046 C082 C079 177.9(6)
C074 C046 C082 C079 -4.1(11)
C018 O001 C083 C081 178.4(5)
C103 C081 C083 O001 68.3(10)
C065 C075 C084 C056 0.6(10)
C043 C056 C084 C075 0.4(9)
C049 C076 C085 C097 3.9(9)
C095 C076 C085 C097 -177.6(7)
C078 C066 C086 C072 -169.7(5)
C057 C072 C086 C066 -56.8(7)
C046 O034 C088 C100 164.2(6)
C049 C040 C089 C097 0.7(9)
C050 C040 C089 C097 -173.7(6)
C052 C059 C092 C098 1.3(10)
C031 C059 C092 C098 176.2(6)
C059 C052 C093 C099 1.6(10)
C096 C091 C094 C061 -0.4(10)
C014 C061 C094 C091 1.3(10)
C071 C070 C095 C076 1.4(10)
C049 C076 C095 C070 1.8(9)
C085 C076 C095 C070 -176.7(6)
C094 C091 C096 C063 -1.0(10)
C014 C063 C096 C091 1.6(10)
C076 C085 C097 C089 0.0(10)
C040 C089 C097 C085 -2.3(10)
C059 C092 C098 C099 -1.2(11)
C092 C098 C099 C093 1.2(12)
C052 C093 C099 C098 -1.4(11)
O034 C088 C100 C101 -173.0(7)
C088 C100 C101 C102 180.0(7)
C100 C101 C102 C105 -171.5(10)
C083 C081 C103 C107 -119(3)
C101 C102 C105 C104 179.1(9)
C081 C103 C107 C106 25(6)
C111 C106 C107 C103 -103(5)
